data_4086693
loop_
_publ_author_name
'Cybularczyk, Martyna'
'Dranka, Maciej'
'Zachara, Janusz'
'Horeglad, Pawe\/l'

_publ_section_title
;
 Effect of In--CNHCBonds on the Synthesis, Structure, and Reactivity of
 Dialkylindium Alkoxides: How Indium Compares to Gallium
;
_journal_issue 19
_journal_name_full Organometallics
_journal_page_first 3311
_journal_paper_doi 10.1021/acs.organomet.6b00510
_journal_volume 35
_journal_year 2016
_chemical_formula_moiety 'C24 H33 In N2'
_chemical_formula_sum 'C24 H33 In N2'
_chemical_formula_weight 464.34
_chemical_properties_physical air-sensitive
_space_group_crystal_system orthorhombic
_space_group_IT_number 62
_space_group_name_Hall '-P 2ac 2n'
_space_group_name_H-M_alt 'P n m a'
_symmetry_cell_setting orthorhombic
_symmetry_Int_Tables_number 62
_symmetry_space_group_name_Hall '-P 2ac 2n'
_symmetry_space_group_name_H-M 'P n m a'
_atom_sites_solution_hydrogens geom
_atom_sites_solution_primary direct
_audit_creation_date 2016-04-25
_audit_creation_method
;
Olex2 1.2-beta
(compiled 2016.02.19 svn.r3266 for OlexSys, GUI svn.r5155)
;
_cell_angle_alpha 90
_cell_angle_beta 90
_cell_angle_gamma 90
_cell_formula_units_Z 4
_cell_length_a 23.1071(6)
_cell_length_b 12.2839(4)
_cell_length_c 8.1899(2)
_cell_measurement_reflns_used 6284
_cell_measurement_temperature 120.0
_cell_measurement_theta_max 30.7230
_cell_measurement_theta_min 3.9550
_cell_volume 2324.66(11)
_computing_cell_refinement
;
CrysAlisPro, Agilent Technologies,
Version 1.171.37.35 (release 13-08-2014 CrysAlis171 .NET)
(compiled Aug 13 2014,18:06:01)
;
_computing_data_collection
;
CrysAlisPro, Agilent Technologies,
Version 1.171.37.35 (release 13-08-2014 CrysAlis171 .NET)
(compiled Aug 13 2014,18:06:01)
;
_computing_data_reduction
;
CrysAlisPro, Agilent Technologies,
Version 1.171.37.35 (release 13-08-2014 CrysAlis171 .NET)
(compiled Aug 13 2014,18:06:01)
;
_computing_molecular_graphics 'Olex2 (Dolomanov et al., 2009)'
_computing_publication_material 'Olex2 (Dolomanov et al., 2009)'
_computing_structure_refinement 'ShelXL (Sheldrick, 2015)'
_computing_structure_solution 'ShelXT (Sheldrick, 2015)'
_diffrn_ambient_temperature 120.0
_diffrn_detector 'CCD plate'
_diffrn_detector_area_resol_mean 10.3347
_diffrn_detector_type Atlas
_diffrn_measured_fraction_theta_full 0.997
_diffrn_measured_fraction_theta_max 0.997
_diffrn_measurement_details
;
  1 omega  -23.00    5.00   1.0000   12.0000
omega____ theta____ kappa____ phi______ frames
    -       14.8721   91.0000   61.0000 28

  2 omega  -61.00   41.00   1.0000   12.0000
omega____ theta____ kappa____ phi______ frames
    -       14.8721  -38.0000  -90.0000 102

  3 omega  -41.00   29.00   1.0000   12.0000
omega____ theta____ kappa____ phi______ frames
    -       14.8721  -57.0000 -150.0000 70
;
_diffrn_measurement_device 'four-circle diffractometer'
_diffrn_measurement_device_type 'Xcalibur, Atlas, Gemini ultra'
_diffrn_measurement_method '\w scans'
_diffrn_orient_matrix_UB_11 0.0020380000
_diffrn_orient_matrix_UB_12 0.0526601000
_diffrn_orient_matrix_UB_13 -0.0350961000
_diffrn_orient_matrix_UB_21 0.0291129000
_diffrn_orient_matrix_UB_22 0.0039132000
_diffrn_orient_matrix_UB_23 0.0267735000
_diffrn_orient_matrix_UB_31 0.0094872000
_diffrn_orient_matrix_UB_32 -0.0233990000
_diffrn_orient_matrix_UB_33 -0.0745153000
_diffrn_radiation_monochromator graphite
_diffrn_radiation_probe x-ray
_diffrn_radiation_type MoK\a
_diffrn_radiation_wavelength 0.71073
_diffrn_reflns_av_R_equivalents 0.0258
_diffrn_reflns_av_unetI/netI 0.0218
_diffrn_reflns_Laue_measured_fraction_full 0.997
_diffrn_reflns_Laue_measured_fraction_max 0.997
_diffrn_reflns_limit_h_max 22
_diffrn_reflns_limit_h_min -28
_diffrn_reflns_limit_k_max 13
_diffrn_reflns_limit_k_min -15
_diffrn_reflns_limit_l_max 10
_diffrn_reflns_limit_l_min -10
_diffrn_reflns_number 10118
_diffrn_reflns_point_group_measured_fraction_full 0.997
_diffrn_reflns_point_group_measured_fraction_max 0.997
_diffrn_reflns_theta_full 26.000
_diffrn_reflns_theta_max 26.372
_diffrn_reflns_theta_min 3.317
_diffrn_source 'Enhance (Mo) X-ray Source'
_exptl_absorpt_coefficient_mu 1.027
_exptl_absorpt_correction_T_max 0.782
_exptl_absorpt_correction_T_min 0.736
_exptl_absorpt_correction_type analytical
_exptl_absorpt_process_details
;
CrysAlisPro, Agilent Technologies,
Version 1.171.37.35 (release 13-08-2014 CrysAlis171 .NET)
(compiled Aug 13 2014,18:06:01)
Analytical numeric absorption correction using a multifaceted crystal
            model based on expressions derived by R.C. Clark & J.S. Reid.
(Clark, R. C. & Reid, J. S. (1995). Acta Cryst. A51, 887-897)
Empirical absorption correction using spherical harmonics,
 implemented in SCALE3 ABSPACK scaling algorithm.
;
_exptl_crystal_colour colourless
_exptl_crystal_colour_primary colourless
_exptl_crystal_density_diffrn 1.327
_exptl_crystal_description irregular
_exptl_crystal_F_000 960
_exptl_crystal_size_max 0.4946
_exptl_crystal_size_mid 0.4099
_exptl_crystal_size_min 0.2902
_refine_diff_density_max 0.412
_refine_diff_density_min -0.274
_refine_diff_density_rms 0.056
_refine_ls_extinction_coef 0.00229(16)
_refine_ls_extinction_expression Fc^*^=kFc[1+0.001xFc^2^\l^3^/sin(2\q)]^-1/4^
_refine_ls_extinction_method 'SHELXL-2014/7 (Sheldrick 2014'
_refine_ls_goodness_of_fit_ref 1.065
_refine_ls_hydrogen_treatment constr
_refine_ls_matrix_type full
_refine_ls_number_parameters 149
_refine_ls_number_reflns 2494
_refine_ls_number_restraints 0
_refine_ls_restrained_S_all 1.065
_refine_ls_R_factor_all 0.0237
_refine_ls_R_factor_gt 0.0209
_refine_ls_shift/su_max 0.001
_refine_ls_shift/su_mean 0.000
_refine_ls_structure_factor_coef Fsqd
_refine_ls_weighting_details 'w=1/[\s^2^(Fo^2^)+(0.0220P)^2^+0.9840P] where P=(Fo^2^+2Fc^2^)/3'
_refine_ls_weighting_scheme calc
_refine_ls_wR_factor_gt 0.0491
_refine_ls_wR_factor_ref 0.0504
_reflns_Friedel_coverage 0.000
_reflns_number_gt 2298
_reflns_number_total 2494
_reflns_threshold_expression 'I > 2\s(I)'
_cod_data_source_file om6b00510_si_002.cif
_cod_data_source_block md333_ph_mc44
_cod_depositor_comments 'Adding full bibliography for 4086693--4086698.cif.'
_cod_database_code 4086693
_shelx_space_group_comment
;
The symmetry employed for this shelxl refinement is uniquely defined
by the following loop, which should always be used as a source of
symmetry information in preference to the above space-group names.
They are only intended as comments.
;
_shelx_shelxl_version_number 2014/7

loop_
_space_group_symop_operation_xyz
'x, y, z'
'-x+1/2, -y, z+1/2'
'-x, y+1/2, -z'
'x+1/2, -y+1/2, -z+1/2'
'-x, -y, -z'
'x-1/2, y, -z-1/2'
'x, -y-1/2, z'
'-x-1/2, y-1/2, z-1/2'

loop_
_atom_site_label
_atom_site_type_symbol
_atom_site_fract_x
_atom_site_fract_y
_atom_site_fract_z
_atom_site_U_iso_or_equiv
_atom_site_adp_type
_atom_site_occupancy
_atom_site_site_symmetry_order
_atom_site_calc_flag
_atom_site_refinement_flags_posn
_atom_site_refinement_flags_adp
_atom_site_refinement_flags_occupancy
_atom_site_disorder_assembly
_atom_site_disorder_group
In1 In 0.40313(2) 0.2500 0.70303(2) 0.01795(7) Uani 1 2 d S T P . .
N1 N 0.29127(8) 0.2500 0.4523(2) 0.0152(4) Uani 1 2 d S T P . .
N2 N 0.36795(9) 0.2500 0.3070(2) 0.0172(4) Uani 1 2 d S T P . .
C1 C 0.35005(9) 0.2500 0.4644(3) 0.0145(5) Uani 1 2 d S T P . .
C2 C 0.27355(11) 0.2500 0.2906(3) 0.0219(5) Uani 1 2 d S T P . .
H2 H 0.2348 0.2500 0.2518 0.026 Uiso 1 2 calc RS T P . .
C3 C 0.32172(11) 0.2500 0.1996(3) 0.0219(5) Uani 1 2 d S T P . .
H3 H 0.3237 0.2500 0.0838 0.026 Uiso 1 2 calc RS T P . .
C4 C 0.49392(11) 0.2500 0.6314(4) 0.0323(6) Uani 1 2 d S T P . .
H4A H 0.5004 0.1935 0.5490 0.048 Uiso 0.5 1 calc GR . . A -1
H4B H 0.5181 0.2353 0.7272 0.048 Uiso 0.5 1 calc GR . . A -1
H4C H 0.5041 0.3212 0.5858 0.048 Uiso 0.5 1 calc GR . . A -1
C5 C 0.37663(9) 0.40161(16) 0.8222(2) 0.0290(4) Uani 1 1 d . . . . .
H5A H 0.3807 0.4623 0.7454 0.043 Uiso 1 1 calc GR . . . .
H5B H 0.4011 0.4146 0.9179 0.043 Uiso 1 1 calc GR . . . .
H5C H 0.3361 0.3958 0.8567 0.043 Uiso 1 1 calc GR . . . .
C7 C 0.42775(10) 0.2500 0.2532(3) 0.0172(5) Uani 1 2 d S T P . .
C8 C 0.45497(8) 0.34937(15) 0.2265(2) 0.0211(4) Uani 1 1 d . . . . .
C9 C 0.51114(8) 0.34712(16) 0.1644(2) 0.0263(4) Uani 1 1 d . . . . .
H9 H 0.5307 0.4139 0.1444 0.032 Uiso 1 1 calc R . . . .
C10 C 0.53915(11) 0.2500 0.1313(3) 0.0273(6) Uani 1 2 d S T P . .
C13 C 0.42559(9) 0.45554(16) 0.2666(3) 0.0322(4) Uani 1 1 d . . . . .
H13A H 0.3886 0.4598 0.2085 0.048 Uiso 1 1 calc GR . . . .
H13B H 0.4504 0.5162 0.2329 0.048 Uiso 1 1 calc GR . . . .
H13C H 0.4187 0.4597 0.3845 0.048 Uiso 1 1 calc GR . . . .
C14 C 0.59951(11) 0.2500 0.0575(4) 0.0417(8) Uani 1 2 d S T P . .
H14A H 0.5970 0.2668 -0.0593 0.063 Uiso 0.5 1 calc GR . . B -1
H14B H 0.6171 0.1781 0.0720 0.063 Uiso 0.5 1 calc GR . . B -1
H14C H 0.6233 0.3051 0.1121 0.063 Uiso 0.5 1 calc GR . . B -1
C16 C 0.25260(9) 0.2500 0.5907(3) 0.0144(5) Uani 1 2 d S T P . .
C17 C 0.23443(7) 0.15078(14) 0.6544(2) 0.0199(4) Uani 1 1 d . . . . .
C18 C 0.19870(8) 0.15350(17) 0.7907(2) 0.0267(4) Uani 1 1 d . . . . .
H18 H 0.1859 0.0866 0.8365 0.032 Uiso 1 1 calc R . . . .
C19 C 0.18101(10) 0.2500 0.8623(3) 0.0281(6) Uani 1 2 d S T P . .
C22 C 0.25215(9) 0.04520(15) 0.5777(2) 0.0319(4) Uani 1 1 d . . . . .
H22A H 0.2353 0.0398 0.4682 0.048 Uiso 1 1 calc GR . . . .
H22B H 0.2383 -0.0155 0.6450 0.048 Uiso 1 1 calc GR . . . .
H22C H 0.2944 0.0422 0.5697 0.048 Uiso 1 1 calc GR . . . .
C23 C 0.14248(12) 0.2500 1.0112(3) 0.0496(10) Uani 1 2 d S T P . .
H23A H 0.1025 0.2356 0.9781 0.074 Uiso 0.5 1 calc GR . . C -1
H23B H 0.1446 0.3211 1.0650 0.074 Uiso 0.5 1 calc GR . . C -1
H23C H 0.1554 0.1933 1.0871 0.074 Uiso 0.5 1 calc GR . . C -1

loop_
_atom_site_aniso_label
_atom_site_aniso_U_11
_atom_site_aniso_U_22
_atom_site_aniso_U_33
_atom_site_aniso_U_23
_atom_site_aniso_U_13
_atom_site_aniso_U_12
In1 0.01321(10) 0.02708(12) 0.01357(10) 0.000 -0.00130(6) 0.000
N1 0.0107(9) 0.0214(10) 0.0134(9) 0.000 -0.0009(8) 0.000
N2 0.0143(10) 0.0231(10) 0.0142(10) 0.000 -0.0001(8) 0.000
C1 0.0138(11) 0.0162(11) 0.0137(11) 0.000 0.0005(9) 0.000
C2 0.0163(12) 0.0341(15) 0.0155(12) 0.000 -0.0037(10) 0.000
C3 0.0184(13) 0.0338(14) 0.0136(12) 0.000 -0.0046(10) 0.000
C4 0.0131(12) 0.0550(19) 0.0288(15) 0.000 -0.0036(12) 0.000
C5 0.0321(11) 0.0321(10) 0.0228(9) -0.0062(8) -0.0050(8) -0.0008(8)
C7 0.0125(11) 0.0292(13) 0.0098(10) 0.000 0.0012(10) 0.000
C8 0.0210(9) 0.0281(9) 0.0141(8) -0.0002(7) -0.0012(7) -0.0025(7)
C9 0.0212(9) 0.0382(11) 0.0196(9) 0.0015(8) 0.0004(8) -0.0103(8)
C10 0.0151(12) 0.0519(18) 0.0148(12) 0.000 0.0007(10) 0.000
C13 0.0375(11) 0.0260(10) 0.0331(10) -0.0031(8) 0.0036(10) -0.0029(9)
C14 0.0173(14) 0.083(3) 0.0247(15) 0.000 0.0046(12) 0.000
C16 0.0093(10) 0.0219(12) 0.0121(11) 0.000 -0.0011(9) 0.000
C17 0.0148(8) 0.0255(9) 0.0194(8) 0.0020(7) -0.0047(7) -0.0031(7)
C18 0.0172(9) 0.0417(11) 0.0212(9) 0.0109(8) -0.0036(8) -0.0105(8)
C19 0.0090(11) 0.0607(19) 0.0146(12) 0.000 -0.0032(10) 0.000
C22 0.0406(11) 0.0211(9) 0.0340(11) -0.0006(8) -0.0064(9) -0.0057(8)
C23 0.0149(13) 0.113(3) 0.0205(14) 0.000 0.0027(12) 0.000

loop_
_atom_type_symbol
_atom_type_description
_atom_type_scat_dispersion_real
_atom_type_scat_dispersion_imag
_atom_type_scat_source
C C 0.0033 0.0016 'International Tables Vol C Tables 4.2.6.8 and 6.1.1.4'
H H 0.0000 0.0000 'International Tables Vol C Tables 4.2.6.8 and 6.1.1.4'
N N 0.0061 0.0033 'International Tables Vol C Tables 4.2.6.8 and 6.1.1.4'
In In -0.7276 1.3100 'International Tables Vol C Tables 4.2.6.8 and 6.1.1.4'

loop_
_exptl_crystal_face_index_h
_exptl_crystal_face_index_k
_exptl_crystal_face_index_l
_exptl_crystal_face_perp_dist
37 12 0 0.1737
23 0 -13 0.1832
-23 0 -13 0.1782
-37 12 0 0.1752
0 20 8 0.2285
37 -12 0 0.1747
0 -20 -8 0.2147
-37 -12 0 0.1762
-23 0 13 0.1725
23 0 13 0.1724
0 20 -8 0.1388
0 -20 8 0.1514

loop_
_geom_angle_atom_site_label_1
_geom_angle_atom_site_label_2
_geom_angle_atom_site_label_3
_geom_angle
_geom_angle_site_symmetry_1
_geom_angle_site_symmetry_3
C4 In1 C1 106.49(9) . .
C4 In1 C5 112.92(6) . .
C4 In1 C5 112.92(6) . 7_565
C5 In1 C1 103.23(6) 7_565 .
C5 In1 C1 103.23(6) . .
C5 In1 C5 116.50(11) . 7_565
C1 N1 C2 111.33(19) . .
C1 N1 C16 124.10(18) . .
C2 N1 C16 124.57(19) . .
C1 N2 C3 111.7(2) . .
C1 N2 C7 125.4(2) . .
C3 N2 C7 122.88(19) . .
N1 C1 In1 126.27(15) . .
N2 C1 In1 130.11(16) . .
N2 C1 N1 103.62(19) . .
N1 C2 H2 126.7 . .
C3 C2 N1 106.6(2) . .
C3 C2 H2 126.7 . .
N2 C3 H3 126.6 . .
C2 C3 N2 106.8(2) . .
C2 C3 H3 126.6 . .
In1 C4 H4A 109.5 . .
In1 C4 H4B 109.5 . .
In1 C4 H4C 109.5 . .
H4A C4 H4B 109.5 . .
H4A C4 H4C 109.5 . .
H4B C4 H4C 109.5 . .
In1 C5 H5A 109.5 . .
In1 C5 H5B 109.5 . .
In1 C5 H5C 109.5 . .
H5A C5 H5B 109.5 . .
H5A C5 H5C 109.5 . .
H5B C5 H5C 109.5 . .
C8 C7 N2 118.61(12) . .
C8 C7 N2 118.61(12) 7_565 .
C8 C7 C8 122.8(2) . 7_565
C7 C8 C9 117.46(18) . .
C7 C8 C13 121.45(17) . .
C9 C8 C13 121.07(17) . .
C8 C9 H9 119.2 . .
C10 C9 C8 121.59(18) . .
C10 C9 H9 119.2 . .
C9 C10 C9 119.1(2) . 7_565
C9 C10 C14 120.46(12) 7_565 .
C9 C10 C14 120.46(12) . .
C8 C13 H13A 109.5 . .
C8 C13 H13B 109.5 . .
C8 C13 H13C 109.5 . .
H13A C13 H13B 109.5 . .
H13A C13 H13C 109.5 . .
H13B C13 H13C 109.5 . .
C10 C14 H14A 109.5 . .
C10 C14 H14B 109.5 . .
C10 C14 H14C 109.5 . .
H14A C14 H14B 109.5 . .
H14A C14 H14C 109.5 . .
H14B C14 H14C 109.5 . .
C17 C16 N1 118.79(11) 7_565 .
C17 C16 N1 118.79(11) . .
C17 C16 C17 122.4(2) . 7_565
C16 C17 C22 121.25(16) . .
C18 C17 C16 117.39(17) . .
C18 C17 C22 121.36(16) . .
C17 C18 H18 118.8 . .
C19 C18 C17 122.45(18) . .
C19 C18 H18 118.8 . .
C18 C19 C18 117.8(2) 7_565 .
C18 C19 C23 121.08(12) 7_565 .
C18 C19 C23 121.08(12) . .
C17 C22 H22A 109.5 . .
C17 C22 H22B 109.5 . .
C17 C22 H22C 109.5 . .
H22A C22 H22B 109.5 . .
H22A C22 H22C 109.5 . .
H22B C22 H22C 109.5 . .
C19 C23 H23A 109.5 . .
C19 C23 H23B 109.5 . .
C19 C23 H23C 109.5 . .
H23A C23 H23B 109.5 . .
H23A C23 H23C 109.5 . .
H23B C23 H23C 109.5 . .

loop_
_geom_bond_atom_site_label_1
_geom_bond_atom_site_label_2
_geom_bond_distance
_geom_bond_site_symmetry_2
In1 C1 2.307(2) .
In1 C4 2.178(3) .
In1 C5 2.1901(19) .
In1 C5 2.1902(19) 7_565
N1 C1 1.362(3) .
N1 C2 1.386(3) .
N1 C16 1.443(3) .
N2 C1 1.354(3) .
N2 C3 1.383(3) .
N2 C7 1.450(3) .
C2 H2 0.9500 .
C2 C3 1.339(4) .
C3 H3 0.9500 .
C4 H4A 0.9800 .
C4 H4B 0.9800 .
C4 H4C 0.9800 .
C5 H5A 0.9800 .
C5 H5B 0.9800 .
C5 H5C 0.9800 .
C7 C8 1.390(2) .
C7 C8 1.391(2) 7_565
C8 C9 1.394(3) .
C8 C13 1.507(3) .
C9 H9 0.9500 .
C9 C10 1.384(2) .
C10 C9 1.384(2) 7_565
C10 C14 1.520(3) .
C13 H13A 0.9800 .
C13 H13B 0.9800 .
C13 H13C 0.9800 .
C14 H14A 0.9800 .
C14 H14B 0.9800 .
C14 H14C 0.9800 .
C16 C17 1.391(2) .
C16 C17 1.391(2) 7_565
C17 C18 1.389(2) .
C17 C22 1.498(3) .
C18 H18 0.9500 .
C18 C19 1.384(2) .
C19 C18 1.384(2) 7_565
C19 C23 1.509(4) .
C22 H22A 0.9800 .
C22 H22B 0.9800 .
C22 H22C 0.9800 .
C23 H23A 0.9800 .
C23 H23B 0.9800 .
C23 H23C 0.9800 .

loop_
_geom_torsion_atom_site_label_1
_geom_torsion_atom_site_label_2
_geom_torsion_atom_site_label_3
_geom_torsion_atom_site_label_4
_geom_torsion
_geom_torsion_site_symmetry_1
_geom_torsion_site_symmetry_4
N1 C2 C3 N2 0.000(0) . .
N1 C16 C17 C18 178.02(17) . .
N1 C16 C17 C22 -2.7(3) . .
N2 C7 C8 C9 -175.79(18) . .
N2 C7 C8 C13 5.6(3) . .
C1 N1 C2 C3 0.000(0) . .
C1 N1 C16 C17 90.31(17) . 7_565
C1 N1 C16 C17 -90.30(17) . .
C1 N2 C3 C2 0.000(0) . .
C1 N2 C7 C8 -90.84(18) . .
C1 N2 C7 C8 90.84(18) . 7_565
C2 N1 C1 In1 180.0 . .
C2 N1 C1 N2 0.000(0) . .
C2 N1 C16 C17 89.70(17) . .
C2 N1 C16 C17 -89.69(17) . 7_565
C3 N2 C1 In1 180.0 . .
C3 N2 C1 N1 0.000(0) . .
C3 N2 C7 C8 89.16(18) . .
C3 N2 C7 C8 -89.16(18) . 7_565
C7 N2 C1 In1 0.000(0) . .
C7 N2 C1 N1 180.000(0) . .
C7 N2 C3 C2 180.000(0) . .
C7 C8 C9 C10 -0.4(3) . .
C8 C7 C8 C9 2.5(3) 7_565 .
C8 C7 C8 C13 -176.12(16) 7_565 .
C8 C9 C10 C9 -1.6(4) . 7_565
C8 C9 C10 C14 177.6(2) . .
C13 C8 C9 C10 178.19(19) . .
C16 N1 C1 In1 0.000(0) . .
C16 N1 C1 N2 180.000(0) . .
C16 N1 C2 C3 180.000(0) . .
C16 C17 C18 C19 0.3(3) . .
C17 C16 C17 C18 -2.6(3) 7_565 .
C17 C16 C17 C22 176.65(14) 7_565 .
C17 C18 C19 C18 1.9(3) . 7_565
C17 C18 C19 C23 -179.6(2) . .
C22 C17 C18 C19 -179.00(19) . .
